data_7020126
loop_
_publ_author_name
'Maeda, Yuri'
'Hashimoto, Hideki'
'Nishioka, Takanori'

_publ_section_title
;
 Sulfur containing platinum(II) complexes with N-heterocyclic carbene
 ligands obtained by reactions of a hydrosulfido complex.
;
_journal_issue 39
_journal_name_full 'Dalton transactions (Cambridge, England : 2003)'
_journal_page_first 12038
_journal_page_last 12047
_journal_paper_doi 10.1039/c2dt30597f
_journal_volume 41
_journal_year 2012
_chemical_formula_moiety 'C15 H24 Cl2 N4 O5 Pt'
_chemical_formula_sum 'C15 H24 Cl2 N4 O5 Pt'
_chemical_formula_weight 606.37
_space_group_IT_number 14
_symmetry_cell_setting monoclinic
_symmetry_Int_Tables_number 14
_symmetry_space_group_name_Hall '-P 2ybc'
_symmetry_space_group_name_H-M 'P 1 21/c 1'
_atom_sites_solution_hydrogens geom
_atom_sites_solution_primary direct
_atom_sites_solution_secondary difmap
_cell_angle_alpha 90.0000
_cell_angle_beta 110.239(3)
_cell_angle_gamma 90.0000
_cell_formula_units_Z 4
_cell_length_a 15.0623(19)
_cell_length_b 10.1128(11)
_cell_length_c 15.3493(19)
_cell_measurement_reflns_used 8657
_cell_measurement_temperature 193
_cell_measurement_theta_max 27.48
_cell_measurement_theta_min 4.03
_cell_volume 2193.7(5)
_computing_cell_refinement CrystalClear
_computing_data_collection 'CrystalClear (Rigaku Inc., 2007)'
_computing_data_reduction CrystalClear
_computing_molecular_graphics 'CrystalStructure 4.0'
_computing_publication_material 'CrystalStructure 4.0 (Rigaku, 2010)'
_computing_structure_refinement 'SHELXL97 (Sheldrick, 2008)'
_computing_structure_solution 'SHELXS97 (Sheldrick, 2008)'
_diffrn_ambient_temperature 193
_diffrn_detector_area_resol_mean 14.629
_diffrn_measured_fraction_theta_full 0.987
_diffrn_measured_fraction_theta_max 0.987
_diffrn_measurement_device_type 'Rigaku Mercury70'
_diffrn_measurement_method \w
_diffrn_radiation_type 'Mo K\a'
_diffrn_radiation_wavelength 0.71075
_diffrn_reflns_av_R_equivalents 0.0470
_diffrn_reflns_limit_h_max 18
_diffrn_reflns_limit_h_min -19
_diffrn_reflns_limit_k_max 13
_diffrn_reflns_limit_k_min -13
_diffrn_reflns_limit_l_max 19
_diffrn_reflns_limit_l_min -16
_diffrn_reflns_number 20809
_diffrn_reflns_theta_full 27.48
_diffrn_reflns_theta_max 27.48
_diffrn_standards_number 0
_exptl_absorpt_coefficient_mu 6.645
_exptl_absorpt_correction_T_max 0.369
_exptl_absorpt_correction_T_min 0.246
_exptl_absorpt_correction_type multi-scan
_exptl_absorpt_process_details 'REQAB (Rigaku, 1998)'
_exptl_crystal_colour colorless
_exptl_crystal_density_diffrn 1.836
_exptl_crystal_density_method 'not measured'
_exptl_crystal_description prism
_exptl_crystal_F_000 1176.00
_exptl_crystal_size_max 0.250
_exptl_crystal_size_mid 0.200
_exptl_crystal_size_min 0.150
_refine_diff_density_max 1.710
_refine_diff_density_min -1.310
_refine_ls_extinction_method none
_refine_ls_goodness_of_fit_ref 1.091
_refine_ls_hydrogen_treatment mixed
_refine_ls_number_parameters 256
_refine_ls_number_reflns 4954
_refine_ls_number_restraints 0
_refine_ls_R_factor_gt 0.0421
_refine_ls_shift/su_max 0.001
_refine_ls_structure_factor_coef Fsqd
_refine_ls_weighting_details 'w = 1/[\s^2^(Fo^2^)+(0.0434P)^2^+4.0680P] where P=(Fo^2^+2Fc^2^)/3'
_refine_ls_weighting_scheme calc
_refine_ls_wR_factor_ref 0.0998
_reflns_number_gt 4245
_reflns_number_total 4954
_reflns_threshold_expression F^2^>2.0\s(F^2^)
_cod_data_source_file c2dt30597f.txt
_cod_data_source_block 1-PtbisNHCOAc
_cod_database_code 7020126

loop_
_symmetry_equiv_pos_site_id
_symmetry_equiv_pos_as_xyz
1 +X,+Y,+Z
2 -X,1/2+Y,1/2-Z
3 -X,-Y,-Z
4 +X,1/2-Y,1/2+Z

loop_
_atom_site_label
_atom_site_type_symbol
_atom_site_fract_x
_atom_site_fract_y
_atom_site_fract_z
_atom_site_U_iso_or_equiv
_atom_site_adp_type
_atom_site_occupancy
_atom_site_symmetry_multiplicity
_atom_site_calc_flag
_atom_site_refinement_flags
Pt1 Pt 0.215171(15) 0.98246(2) 0.268679(15) 0.03324(10) Uani 1.0 1 d .
Cl1 Cl 0.4892(4) 0.9846(6) 0.2148(4) 0.197(3) Uani 1.0 1 d .
Cl2 Cl 0.58803(19) 0.9538(3) 0.4133(3) 0.1098(10) Uani 1.0 1 d .
O1 O 0.3205(3) 0.8758(4) 0.3648(3) 0.0424(10) Uani 1.0 1 d .
O2 O 0.2289(4) 0.7588(5) 0.4240(4) 0.0552(12) Uani 1.0 1 d .
O3 O 0.2933(3) 1.1478(4) 0.3319(3) 0.0420(10) Uani 1.0 1 d .
O4 O 0.1906(4) 1.2235(5) 0.3963(4) 0.0513(12) Uani 1.0 1 d .
O5 O 0.1459(5) 0.9904(6) 0.4667(4) 0.0554(14) Uani 1.0 1 d .
N1 N 0.0606(4) 0.7913(5) 0.2011(4) 0.0366(11) Uani 1.0 1 d .
N2 N 0.1836(4) 0.7179(5) 0.1761(4) 0.0421(12) Uani 1.0 1 d .
N3 N 0.0244(4) 1.0811(5) 0.1376(4) 0.0377(11) Uani 1.0 1 d .
N4 N 0.1423(4) 1.1911(5) 0.1267(4) 0.0404(12) Uani 1.0 1 d .
C1 C 0.1503(4) 0.8217(6) 0.2112(4) 0.0362(13) Uani 1.0 1 d .
C2 C 0.0362(5) 0.6698(6) 0.1603(4) 0.0433(14) Uani 1.0 1 d .
C3 C 0.1125(5) 0.6235(7) 0.1446(5) 0.0502(16) Uani 1.0 1 d .
C4 C 0.2776(5) 0.7057(8) 0.1704(5) 0.0561(18) Uani 1.0 1 d .
C5 C -0.0001(4) 0.8824(6) 0.2278(4) 0.0379(13) Uani 1.0 1 d .
C6 C -0.0424(5) 0.9861(6) 0.1538(5) 0.0383(14) Uani 1.0 1 d .
C7 C 0.1216(4) 1.0871(6) 0.1730(4) 0.0364(13) Uani 1.0 1 d .
C8 C -0.0114(5) 1.1804(6) 0.0723(5) 0.0453(15) Uani 1.0 1 d .
C9 C 0.0628(5) 1.2486(7) 0.0667(5) 0.0490(16) Uani 1.0 1 d .
C10 C 0.2389(5) 1.2325(8) 0.1331(5) 0.0580(19) Uani 1.0 1 d .
C11 C 0.3063(5) 0.7846(6) 0.4169(5) 0.0439(15) Uani 1.0 1 d .
C12 C 0.3953(5) 0.7097(7) 0.4714(6) 0.0588(19) Uani 1.0 1 d .
C13 C 0.2628(5) 1.2323(6) 0.3772(5) 0.0410(14) Uani 1.0 1 d .
C14 C 0.3253(6) 1.3534(7) 0.4082(6) 0.066(2) Uani 1.0 1 d .
C15 C 0.4908(7) 1.0125(11) 0.3252(9) 0.095(4) Uani 1.0 1 d .
H5aw H 0.175(7) 0.930(10) 0.458(7) 0.10(4) Uiso 1.0 1 d .
H2 H -0.0233 0.6269 0.1459 0.0519 Uiso 1.0 1 calc R
H3 H 0.1172 0.5410 0.1170 0.0602 Uiso 1.0 1 calc R
H4A H 0.2749 0.7270 0.1073 0.0673 Uiso 1.0 1 calc R
H4B H 0.3003 0.6149 0.1856 0.0673 Uiso 1.0 1 calc R
H4C H 0.3208 0.7670 0.2145 0.0673 Uiso 1.0 1 calc R
H5A H 0.0371 0.9267 0.2867 0.0455 Uiso 1.0 1 calc R
H5B H -0.0518 0.8323 0.2387 0.0455 Uiso 1.0 1 calc R
H6A H -0.0759 0.9402 0.0945 0.0460 Uiso 1.0 1 calc R
H6B H -0.0903 1.0365 0.1709 0.0460 Uiso 1.0 1 calc R
H5bw H 0.166(6) 1.049(9) 0.443(7) 0.08(3) Uiso 1.0 1 d .
H8 H -0.0762 1.1969 0.0380 0.0544 Uiso 1.0 1 calc R
H9 H 0.0604 1.3230 0.0282 0.0588 Uiso 1.0 1 calc R
H10A H 0.2571 1.3117 0.1721 0.0696 Uiso 1.0 1 calc R
H10B H 0.2395 1.2522 0.0708 0.0696 Uiso 1.0 1 calc R
H10C H 0.2837 1.1610 0.1607 0.0696 Uiso 1.0 1 calc R
H12A H 0.4113 0.6474 0.4302 0.0705 Uiso 1.0 1 calc R
H12B H 0.3846 0.6609 0.5220 0.0705 Uiso 1.0 1 calc R
H12C H 0.4475 0.7722 0.4972 0.0705 Uiso 1.0 1 calc R
H14A H 0.3525 1.3551 0.4762 0.0790 Uiso 1.0 1 calc R
H14B H 0.2874 1.4333 0.3861 0.0790 Uiso 1.0 1 calc R
H14C H 0.3764 1.3500 0.3825 0.0790 Uiso 1.0 1 calc R
H15A H 0.4335 0.9718 0.3315 0.1146 Uiso 1.0 1 calc R
H15B H 0.4865 1.1091 0.3337 0.1146 Uiso 1.0 1 calc R

loop_
_atom_site_aniso_label
_atom_site_aniso_U_11
_atom_site_aniso_U_22
_atom_site_aniso_U_33
_atom_site_aniso_U_12
_atom_site_aniso_U_13
_atom_site_aniso_U_23
Pt1 0.03046(15) 0.03927(15) 0.03035(15) -0.00050(9) 0.01099(11) 0.0004(4)
Cl1 0.145(4) 0.346(8) 0.118(4) -0.087(4) 0.067(3) -0.08(9)
Cl2 0.0710(16) 0.105(2) 0.150(3) -0.0003(15) 0.0336(17) 0.02(2)
O1 0.032(2) 0.050(3) 0.042(3) 0.0041(19) 0.0094(19) 0.006(6)
O2 0.048(3) 0.061(3) 0.060(3) 0.004(3) 0.022(3) 0.017(17)
O3 0.035(3) 0.045(3) 0.045(3) -0.0057(19) 0.013(2) -0.0016(17)
O4 0.047(3) 0.048(3) 0.063(3) 0.001(3) 0.024(3) -0.007(7)
O5 0.060(4) 0.059(4) 0.058(4) 0.008(3) 0.034(3) 0.013(14)
N1 0.039(3) 0.033(3) 0.035(3) 0.001(3) 0.010(3) 0.002(3)
N2 0.048(3) 0.044(3) 0.035(3) 0.005(3) 0.014(3) -0.003(3)
N3 0.039(3) 0.039(3) 0.035(3) 0.002(3) 0.012(3) -0.00012(12)
N4 0.046(3) 0.042(3) 0.033(3) -0.005(3) 0.013(3) 0.010(11)
C1 0.042(4) 0.040(3) 0.027(3) 0.006(3) 0.011(3) 0.005(5)
C2 0.050(4) 0.038(3) 0.034(4) -0.004(3) 0.004(3) -0.0011(12)
C3 0.066(5) 0.039(4) 0.040(4) 0.002(4) 0.010(4) -0.004(5)
C4 0.047(4) 0.067(5) 0.054(5) 0.011(4) 0.018(4) -0.013(14)
C5 0.033(3) 0.044(4) 0.038(4) -0.003(3) 0.015(3) -0.002(3)
C6 0.032(3) 0.043(4) 0.037(4) -0.001(3) 0.008(3) -0.003(3)
C7 0.040(3) 0.037(3) 0.035(3) -0.001(3) 0.017(3) -0.005(5)
C8 0.052(4) 0.042(4) 0.035(4) 0.008(3) 0.007(3) 0.007(7)
C9 0.063(5) 0.044(4) 0.036(4) 0.001(4) 0.013(4) 0.004(5)
C10 0.056(5) 0.070(5) 0.052(5) -0.006(4) 0.023(4) 0.015(15)
C11 0.050(4) 0.040(4) 0.034(4) 0.005(3) 0.004(3) 0.0006(7)
C12 0.048(4) 0.054(4) 0.062(5) 0.020(4) 0.004(4) 0.005(6)
C13 0.040(4) 0.040(4) 0.037(4) -0.004(3) 0.007(3) 0.0018(18)
C14 0.064(5) 0.048(4) 0.087(6) -0.024(4) 0.029(5) -0.02(3)
C15 0.050(6) 0.137(10) 0.099(9) -0.002(5) 0.025(6) -0.02(3)

loop_
_atom_type_symbol
_atom_type_description
_atom_type_scat_dispersion_real
_atom_type_scat_dispersion_imag
_atom_type_scat_source
C C 0.0033 0.0016
;
International Tables for Crystallography
(1992, Vol. C, Tables 4.2.6.8 and 6.1.1.4)
;
H H 0.0000 0.0000
;
International Tables for Crystallography
(1992, Vol. C, Table 6.1.1.4)
;
Cl Cl 0.1484 0.1585
;
International Tables for Crystallography
(1992, Vol. C, Tables 4.2.6.8 and 6.1.1.4)
;
N N 0.0061 0.0033
;
International Tables for Crystallography
(1992, Vol. C, Tables 4.2.6.8 and 6.1.1.4)
;
O O 0.0106 0.0060
;
International Tables for Crystallography
(1992, Vol. C, Tables 4.2.6.8 and 6.1.1.4)
;
Pt Pt -1.7033 8.3905
;
International Tables for Crystallography
(1992, Vol. C, Tables 4.2.6.8 and 6.1.1.4)
;

loop_
_geom_angle_atom_site_label_1
_geom_angle_atom_site_label_2
_geom_angle_atom_site_label_3
_geom_angle
_geom_angle_publ_flag
O1 Pt1 O3 85.15(15) yes
O1 Pt1 C1 91.65(19) yes
O1 Pt1 C7 175.9(3) yes
O3 Pt1 C1 176.1(2) yes
O3 Pt1 C7 93.46(19) yes
C1 Pt1 C7 89.6(3) yes
Pt1 O1 C11 124.7(4) yes
Pt1 O3 C13 122.5(4) yes
C1 N1 C2 111.0(6) yes
C1 N1 C5 121.9(5) yes
C2 N1 C5 127.0(6) yes
C1 N2 C3 108.9(6) yes
C1 N2 C4 126.3(6) yes
C3 N2 C4 124.7(6) yes
C6 N3 C7 131.1(5) yes
C6 N3 C8 118.4(5) yes
C7 N3 C8 110.3(6) yes
C7 N4 C9 112.0(6) yes
C7 N4 C10 125.4(5) yes
C9 N4 C10 122.4(6) yes
Pt1 C1 N1 124.9(5) yes
Pt1 C1 N2 129.2(5) yes
N1 C1 N2 105.8(5) yes
N1 C2 C3 106.5(6) yes
N2 C3 C2 107.7(6) yes
N1 C5 C6 111.7(6) yes
N3 C6 C5 116.3(5) yes
Pt1 C7 N3 131.7(5) yes
Pt1 C7 N4 124.9(5) yes
N3 C7 N4 103.4(5) yes
N3 C8 C9 107.1(6) yes
N4 C9 C8 107.1(6) yes
O1 C11 O2 124.8(6) yes
O1 C11 C12 113.4(7) yes
O2 C11 C12 121.8(6) yes
O3 C13 O4 126.6(6) yes
O3 C13 C14 114.1(7) yes
O4 C13 C14 119.3(7) yes
Cl1 C15 Cl2 116.0(7) yes
H5aw O5 H5bw 100(11) no
N1 C2 H2 126.727 no
C3 C2 H2 126.725 no
N2 C3 H3 126.170 no
C2 C3 H3 126.161 no
N2 C4 H4A 109.468 no
N2 C4 H4B 109.467 no
N2 C4 H4C 109.463 no
H4A C4 H4B 109.478 no
H4A C4 H4C 109.478 no
H4B C4 H4C 109.473 no
N1 C5 H5A 109.284 no
N1 C5 H5B 109.289 no
C6 C5 H5A 109.290 no
C6 C5 H5B 109.289 no
H5A C5 H5B 107.935 no
N3 C6 H6A 108.207 no
N3 C6 H6B 108.203 no
C5 C6 H6A 108.210 no
C5 C6 H6B 108.211 no
H6A C6 H6B 107.351 no
N3 C8 H8 126.444 no
C9 C8 H8 126.445 no
N4 C9 H9 126.440 no
C8 C9 H9 126.448 no
N4 C10 H10A 109.480 no
N4 C10 H10B 109.467 no
N4 C10 H10C 109.478 no
H10A C10 H10B 109.467 no
H10A C10 H10C 109.470 no
H10B C10 H10C 109.465 no
C11 C12 H12A 109.470 no
C11 C12 H12B 109.471 no
C11 C12 H12C 109.471 no
H12A C12 H12B 109.470 no
H12A C12 H12C 109.470 no
H12B C12 H12C 109.476 no
C13 C14 H14A 109.464 no
C13 C14 H14B 109.470 no
C13 C14 H14C 109.469 no
H14A C14 H14B 109.462 no
H14A C14 H14C 109.479 no
H14B C14 H14C 109.482 no
Cl1 C15 H15A 108.288 no
Cl1 C15 H15B 108.294 no
Cl2 C15 H15A 108.290 no
Cl2 C15 H15B 108.295 no
H15A C15 H15B 107.404 no

loop_
_geom_bond_atom_site_label_1
_geom_bond_atom_site_label_2
_geom_bond_distance
_geom_bond_publ_flag
Pt1 O1 2.059(4) yes
Pt1 O3 2.081(4) yes
Pt1 C1 1.944(6) yes
Pt1 C7 1.958(6) yes
Cl1 C15 1.711(15) yes
Cl2 C15 1.719(10) yes
O1 C11 1.286(8) yes
O2 C11 1.235(10) yes
O3 C13 1.283(9) yes
O4 C13 1.224(9) yes
N1 C1 1.342(8) yes
N1 C2 1.370(8) yes
N1 C5 1.454(9) yes
N2 C1 1.353(9) yes
N2 C3 1.391(9) yes
N2 C4 1.453(10) yes
N3 C6 1.473(9) yes
N3 C7 1.375(8) yes
N3 C8 1.389(8) yes
N4 C7 1.365(9) yes
N4 C9 1.362(8) yes
N4 C10 1.484(10) yes
C2 C3 1.337(11) yes
C5 C6 1.515(8) yes
C8 C9 1.341(11) yes
C11 C12 1.515(9) yes
C13 C14 1.517(10) yes
O5 H5aw 0.79(11) no
O5 H5bw 0.81(10) no
C2 H2 0.950 no
C3 H3 0.950 no
C4 H4A 0.980 no
C4 H4B 0.980 no
C4 H4C 0.980 no
C5 H5A 0.990 no
C5 H5B 0.990 no
C6 H6A 0.990 no
C6 H6B 0.990 no
C8 H8 0.950 no
C9 H9 0.950 no
C10 H10A 0.980 no
C10 H10B 0.980 no
C10 H10C 0.980 no
C12 H12A 0.980 no
C12 H12B 0.980 no
C12 H12C 0.980 no
C14 H14A 0.980 no
C14 H14B 0.980 no
C14 H14C 0.980 no
C15 H15A 0.990 no
C15 H15B 0.990 no

loop_
_geom_contact_atom_site_label_1
_geom_contact_atom_site_label_2
_geom_contact_distance
_geom_contact_publ_flag
_geom_contact_site_symmetry_2
Pt1 O2 3.240(5) no .
Pt1 O4 3.228(5) no .
Pt1 C4 3.460(8) no .
Pt1 C5 3.244(6) no .
Pt1 C10 3.371(9) no .
O1 N2 3.326(6) no .
O1 C4 3.308(9) no .
O2 N1 3.498(6) no .
O2 C1 3.130(8) no .
O3 N4 3.214(6) no .
O3 C10 2.998(9) no .
O4 C7 3.502(8) no .
N1 N3 3.077(7) no .
N1 C4 3.566(10) no .
N1 C7 3.202(8) no .
N2 C5 3.547(9) no .
N2 C11 3.578(8) no .
N3 C1 3.205(7) no .
N3 C10 3.597(10) no .
C1 C6 3.193(9) no .
C1 C11 3.240(8) no .
C2 C6 3.400(9) no .
C3 C5 3.587(10) no .
C5 C7 3.069(9) no .
C6 C9 3.579(10) no .
C7 C13 3.449(8) no .
C8 C10 3.594(10) no .
Pt1 O5 3.540(7) no .
O1 C15 3.152(13) no .
O2 O5 2.837(9) no .
O2 C8 3.392(10) no 2_545
O3 C15 3.307(12) no .
O4 O5 2.772(8) no .
O4 C2 3.266(9) no 2_555
O4 C5 3.265(7) no 2_555
O4 C6 3.382(8) no 2_555
O4 C10 3.481(10) no 4_575
O5 Pt1 3.540(7) no .
O5 O2 2.837(9) no .
O5 O4 2.772(8) no .
O5 C2 3.303(8) no 2_555
O5 C3 3.161(10) no 4_565
O5 C9 3.495(10) no 4_575
O5 C11 3.470(10) no .
O5 C13 3.556(10) no .
C2 O4 3.266(9) no 2_545
C2 O5 3.303(8) no 2_545
C2 C5 3.512(9) no 2_545
C2 C6 3.380(10) no 2_545
C2 C9 3.384(9) no 3_575
C3 O5 3.161(10) no 4_564
C5 O4 3.265(7) no 2_545
C5 C2 3.512(9) no 2_555
C6 O4 3.382(8) no 2_545
C6 C2 3.380(10) no 2_555
C8 O2 3.392(10) no 2_555
C9 O5 3.495(10) no 4_574
C9 C2 3.384(9) no 3_575
C10 O4 3.481(10) no 4_574
C11 O5 3.470(10) no .
C13 O5 3.556(10) no .
C15 O1 3.152(13) no .
C15 O3 3.307(12) no .
Pt1 H4C 2.9813 no .
Pt1 H5A 2.8461 no .
Pt1 H10C 2.8735 no .
O1 H4C 2.5578 no .
O1 H12A 2.6949 no .
O1 H12B 3.1410 no .
O1 H12C 2.4888 no .
O2 H5A 3.3848 no .
O2 H12A 2.9400 no .
O2 H12B 2.5105 no .
O2 H12C 3.0919 no .
O3 H10A 2.8532 no .
O3 H10C 2.5849 no .
O3 H14A 2.9546 no .
O3 H14B 3.0150 no .
O3 H14C 2.3828 no .
O4 H14A 2.6741 no .
O4 H14B 2.6100 no .
O4 H14C 3.1501 no .
N1 H3 3.0927 no .
N1 H6A 2.6161 no .
N1 H6B 3.2864 no .
N2 H2 3.1263 no .
N3 H5A 2.7217 no .
N3 H5B 3.3596 no .
N3 H9 3.1194 no .
N4 H8 3.0962 no .
C1 H2 3.1482 no .
C1 H3 3.1469 no .
C1 H4A 3.0093 no .
C1 H4B 3.2014 no .
C1 H4C 2.6103 no .
C1 H5A 2.5964 no .
C1 H5B 3.2162 no .
C1 H6A 3.4683 no .
C2 H5A 3.2393 no .
C2 H5B 2.6471 no .
C2 H6A 3.1882 no .
C3 H4A 2.8953 no .
C3 H4B 2.6792 no .
C3 H4C 3.2821 no .
C4 H3 2.8125 no .
C5 H2 2.8421 no .
C6 H8 2.7081 no .
C7 H5A 2.9715 no .
C7 H6A 3.1661 no .
C7 H6B 3.2211 no .
C7 H8 3.1824 no .
C7 H9 3.1724 no .
C7 H10A 3.0581 no .
C7 H10B 3.2147 no .
C7 H10C 2.6227 no .
C8 H6A 2.6821 no .
C8 H6B 2.6586 no .
C9 H10A 2.8833 no .
C9 H10B 2.6409 no .
C9 H10C 3.2578 no .
C10 H9 2.7676 no .
C11 H4C 3.1936 no .
C13 H10A 3.2221 no .
C13 H10C 3.5195 no .
C14 H10A 3.4349 no .
H2 H3 2.4659 no .
H2 H5B 2.6362 no .
H2 H6A 3.2941 no .
H3 H4A 3.0742 no .
H3 H4B 2.6954 no .
H4B H12A 3.5570 no .
H4C H12A 3.3410 no .
H5A H6A 2.8533 no .
H5A H6B 2.3908 no .
H5B H6A 2.3796 no .
H5B H6B 2.2948 no .
H6A H8 2.7368 no .
H6B H8 2.6716 no .
H8 H9 2.4695 no .
H9 H10A 3.0232 no .
H9 H10B 2.6453 no .
H10A H14B 3.3877 no .
H10A H14C 3.1296 no .
Pt1 H5aw 3.21(12) no .
Pt1 H5bw 3.09(11) no .
Pt1 H15A 3.0928 no .
Cl1 H4B 3.2813 no 2_655
Cl1 H4C 3.3578 no .
Cl1 H10C 3.4171 no .
Cl1 H12A 3.4942 no 2_655
Cl1 H12B 3.1900 no 4_564
Cl1 H14C 3.2045 no 2_645
Cl2 H4A 3.5283 no 2_655
Cl2 H4B 3.0907 no 2_655
Cl2 H5bw 3.60(8) no 3_676
Cl2 H10A 3.3662 no 2_645
Cl2 H10B 3.2435 no 2_645
Cl2 H12C 3.3755 no .
Cl2 H12C 3.2192 no 3_676
Cl2 H14A 3.5195 no 3_676
O1 H5aw 3.05(12) no .
O1 H5bw 3.44(11) no .
O1 H15A 2.1689 no .
O1 H15B 3.5874 no .
O2 H5aw 2.05(11) no .
O2 H4A 2.6584 no 4_565
O2 H6B 3.0713 no 2_545
O2 H5bw 3.13(9) no .
O2 H8 2.6377 no 2_545
O2 H14B 3.5077 no 1_545
O3 H5bw 3.13(11) no .
O3 H15A 2.7637 no .
O3 H15B 2.9266 no .
O4 H5aw 3.15(11) no .
O4 H2 2.5679 no 2_555
O4 H5B 2.6217 no 2_555
O4 H6A 2.8234 no 2_555
O4 H6B 3.5041 no 2_555
O4 H5bw 1.98(10) no .
O4 H9 3.3037 no 4_575
O4 H10B 2.5332 no 4_575
O5 H2 2.4683 no 2_555
O5 H3 2.5097 no 4_565
O5 H4A 3.2197 no 4_565
O5 H4B 3.5255 no 4_565
O5 H5A 2.7575 no .
O5 H8 3.1413 no 2_545
O5 H9 3.5631 no 2_545
O5 H9 2.6359 no 4_575
O5 H10B 3.1237 no 4_575
N1 H6B 3.1772 no 2_545
N1 H9 3.5513 no 3_575
N2 H8 3.2366 no 3_575
N3 H2 3.3613 no 2_555
N3 H5B 3.1121 no 2_555
N4 H3 3.5560 no 1_565
N4 H5B 3.1807 no 2_555
N4 H6A 3.4554 no 3_575
C1 H8 3.5995 no 3_575
C2 H5A 2.9242 no 2_545
C2 H6B 2.7822 no 2_545
C2 H5bw 3.15(9) no 2_545
C2 H8 3.5649 no 3_575
C2 H9 2.7531 no 3_575
C3 H5aw 3.36(12) no 4_564
C3 H5A 3.4343 no 2_545
C3 H6B 3.0921 no 2_545
C3 H8 3.2242 no 3_575
C3 H9 3.4740 no 1_545
C3 H9 3.0550 no 3_575
C4 H5aw 3.38(10) no 4_564
C4 H12B 3.4848 no 4_564
C5 H2 3.0860 no 2_555
C6 H2 3.2188 no 2_555
C6 H14B 3.5664 no 2_545
C7 H2 3.5961 no 2_555
C7 H5B 3.1745 no 2_555
C8 H5aw 3.45(11) no 2_555
C8 H5A 3.4090 no 2_555
C8 H5B 3.1264 no 2_555
C8 H6A 3.4780 no 3_575
C9 H2 3.3529 no 3_575
C9 H3 3.0936 no 1_565
C9 H5A 3.5938 no 2_555
C9 H5B 3.1637 no 2_555
C9 H6A 3.1852 no 3_575
C9 H5bw 3.50(11) no 4_574
C10 H3 3.5822 no 1_565
C10 H5bw 3.52(9) no 4_574
C10 H14A 3.5165 no 4_574
C11 H5aw 2.71(12) no .
C11 H4A 3.1202 no 4_565
C11 H5bw 3.52(10) no .
C11 H14B 3.5817 no 1_545
C11 H15A 3.2723 no .
C12 H4A 3.2656 no 4_565
C12 H14B 3.2697 no 1_545
C12 H14C 3.4473 no 3_676
C12 H15A 3.5808 no .
C12 H15B 3.4342 no 3_676
C13 H5B 3.2215 no 2_555
C13 H5bw 2.75(10) no .
C13 H10B 3.1146 no 4_575
C14 H10B 3.3572 no 4_575
C14 H12A 3.2138 no 1_565
C14 H12B 3.5272 no 1_565
C14 H12C 3.4632 no 3_676
C15 H4B 3.3707 no 2_655
C15 H4C 3.5500 no .
C15 H10C 3.5935 no .
C15 H12C 3.3585 no 3_676
H5aw Pt1 3.21(12) no .
H5aw O1 3.05(12) no .
H5aw O2 2.05(11) no .
H5aw O4 3.15(11) no .
H5aw C3 3.36(12) no 4_565
H5aw C4 3.38(10) no 4_565
H5aw C8 3.45(11) no 2_545
H5aw C11 2.71(12) no .
H5aw H2 3.0342 no 2_555
H5aw H3 2.8787 no 4_565
H5aw H4A 2.7674 no 4_565
H5aw H4B 3.3797 no 4_565
H5aw H5A 2.7295 no .
H5aw H8 2.8032 no 2_545
H5aw H9 3.4164 no 4_575
H2 O4 2.5679 no 2_545
H2 O5 2.4683 no 2_545
H2 N3 3.3613 no 2_545
H2 C5 3.0860 no 2_545
H2 C6 3.2188 no 2_545
H2 C7 3.5961 no 2_545
H2 C9 3.3529 no 3_575
H2 H5aw 3.0342 no 2_545
H2 H5A 2.3165 no 2_545
H2 H5B 3.4514 no 2_545
H2 H6B 2.8895 no 2_545
H2 H5bw 2.2519 no 2_545
H2 H9 2.5835 no 3_575
H3 O5 2.5097 no 4_564
H3 N4 3.5560 no 1_545
H3 C9 3.0936 no 1_545
H3 C10 3.5822 no 1_545
H3 H5aw 2.8787 no 4_564
H3 H5A 3.3621 no 2_545
H3 H5B 3.4412 no 2_545
H3 H6B 3.4178 no 2_545
H3 H5bw 3.1433 no 4_564
H3 H8 3.4719 no 3_575
H3 H9 2.5766 no 1_545
H3 H9 3.1456 no 3_575
H3 H10A 3.0491 no 1_545
H4A Cl2 3.5283 no 2_645
H4A O2 2.6584 no 4_564
H4A O5 3.2197 no 4_564
H4A C11 3.1202 no 4_564
H4A C12 3.2656 no 4_564
H4A H5aw 2.7674 no 4_564
H4A H8 3.1469 no 3_575
H4A H12B 2.6870 no 4_564
H4A H12C 3.5573 no 4_564
H4A H15B 3.5926 no 2_645
H4B Cl1 3.2813 no 2_645
H4B Cl2 3.0907 no 2_645
H4B O5 3.5255 no 4_564
H4B C15 3.3707 no 2_645
H4B H5aw 3.3797 no 4_564
H4B H10A 3.1264 no 1_545
H4B H15B 3.3257 no 2_645
H4C Cl1 3.3578 no .
H4C C15 3.5500 no .
H4C H12B 3.4847 no 4_564
H4C H15A 2.8794 no .
H5A O5 2.7575 no .
H5A C2 2.9242 no 2_555
H5A C3 3.4343 no 2_555
H5A C8 3.4090 no 2_545
H5A C9 3.5938 no 2_545
H5A H5aw 2.7295 no .
H5A H2 2.3165 no 2_555
H5A H3 3.3621 no 2_555
H5A H5bw 2.8001 no .
H5A H8 3.4489 no 2_545
H5B O4 2.6217 no 2_545
H5B N3 3.1121 no 2_545
H5B N4 3.1807 no 2_545
H5B C7 3.1745 no 2_545
H5B C8 3.1264 no 2_545
H5B C9 3.1637 no 2_545
H5B C13 3.2215 no 2_545
H5B H2 3.4514 no 2_555
H5B H3 3.4412 no 2_555
H5B H8 3.5736 no 2_545
H5B H14B 3.5507 no 2_545
H6A O4 2.8234 no 2_545
H6A N4 3.4554 no 3_575
H6A C8 3.4780 no 3_575
H6A C9 3.1852 no 3_575
H6A H9 3.3154 no 3_575
H6A H10B 3.4605 no 3_575
H6A H14B 3.3018 no 2_545
H6B O2 3.0713 no 2_555
H6B O4 3.5041 no 2_545
H6B N1 3.1772 no 2_555
H6B C2 2.7822 no 2_555
H6B C3 3.0921 no 2_555
H6B H2 2.8895 no 2_555
H6B H3 3.4178 no 2_555
H6B H14B 2.9785 no 2_545
H5bw Pt1 3.09(11) no .
H5bw Cl2 3.60(8) no 3_676
H5bw O1 3.44(11) no .
H5bw O2 3.13(9) no .
H5bw O3 3.13(11) no .
H5bw O4 1.98(10) no .
H5bw C2 3.15(9) no 2_555
H5bw C9 3.50(11) no 4_575
H5bw C10 3.52(9) no 4_575
H5bw C11 3.52(10) no .
H5bw C13 2.75(10) no .
H5bw H2 2.2519 no 2_555
H5bw H3 3.1433 no 4_565
H5bw H5A 2.8001 no .
H5bw H9 2.7124 no 4_575
H5bw H10A 3.5904 no 4_575
H5bw H10B 2.7575 no 4_575
H8 O2 2.6377 no 2_555
H8 O5 3.1413 no 2_555
H8 N2 3.2366 no 3_575
H8 C1 3.5995 no 3_575
H8 C2 3.5649 no 3_575
H8 C3 3.2242 no 3_575
H8 H5aw 2.8032 no 2_555
H8 H3 3.4719 no 3_575
H8 H4A 3.1469 no 3_575
H8 H5A 3.4489 no 2_555
H8 H5B 3.5736 no 2_555
H9 O4 3.3037 no 4_574
H9 O5 3.5631 no 2_555
H9 O5 2.6359 no 4_574
H9 N1 3.5513 no 3_575
H9 C2 2.7531 no 3_575
H9 C3 3.4740 no 1_565
H9 C3 3.0550 no 3_575
H9 H5aw 3.4164 no 4_574
H9 H2 2.5835 no 3_575
H9 H3 2.5766 no 1_565
H9 H3 3.1456 no 3_575
H9 H6A 3.3154 no 3_575
H9 H5bw 2.7124 no 4_574
H10A Cl2 3.3662 no 2_655
H10A H3 3.0491 no 1_565
H10A H4B 3.1264 no 1_565
H10A H5bw 3.5904 no 4_574
H10B Cl2 3.2435 no 2_655
H10B O4 2.5332 no 4_574
H10B O5 3.1237 no 4_574
H10B C13 3.1146 no 4_574
H10B C14 3.3572 no 4_574
H10B H6A 3.4605 no 3_575
H10B H5bw 2.7575 no 4_574
H10B H14A 2.8091 no 4_574
H10C Cl1 3.4171 no .
H10C C15 3.5935 no .
H10C H14A 3.3389 no 4_574
H10C H15A 3.3965 no .
H10C H15B 3.3240 no .
H12A Cl1 3.4942 no 2_645
H12A C14 3.2138 no 1_545
H12A H14A 3.2334 no 1_545
H12A H14A 3.3449 no 3_676
H12A H14B 2.7841 no 1_545
H12A H14C 3.0973 no 1_545
H12A H14C 3.4831 no 3_676
H12B Cl1 3.1900 no 4_565
H12B C4 3.4848 no 4_565
H12B C14 3.5272 no 1_545
H12B H4A 2.6870 no 4_565
H12B H4C 3.4847 no 4_565
H12B H14A 3.1716 no 1_545
H12B H14B 3.1114 no 1_545
H12B H14C 3.3863 no 3_676
H12B H15B 3.3326 no 3_676
H12C Cl2 3.3755 no .
H12C Cl2 3.2192 no 3_676
H12C C14 3.4632 no 3_676
H12C C15 3.3585 no 3_676
H12C H4A 3.5573 no 4_565
H12C H14A 3.1703 no 3_676
H12C H14C 2.9299 no 3_676
H12C H15A 3.1954 no .
H12C H15B 2.7167 no 3_676
H14A Cl2 3.5195 no 3_676
H14A C10 3.5165 no 4_575
H14A H10B 2.8091 no 4_575
H14A H10C 3.3389 no 4_575
H14A H12A 3.2334 no 1_565
H14A H12A 3.3449 no 3_676
H14A H12B 3.1716 no 1_565
H14A H12C 3.1703 no 3_676
H14B O2 3.5077 no 1_565
H14B C6 3.5664 no 2_555
H14B C11 3.5817 no 1_565
H14B C12 3.2697 no 1_565
H14B H5B 3.5507 no 2_555
H14B H6A 3.3018 no 2_555
H14B H6B 2.9785 no 2_555
H14B H12A 2.7841 no 1_565
H14B H12B 3.1114 no 1_565
H14C Cl1 3.2045 no 2_655
H14C C12 3.4473 no 3_676
H14C H12A 3.0973 no 1_565
H14C H12A 3.4831 no 3_676
H14C H12B 3.3863 no 3_676
H14C H12C 2.9299 no 3_676
H14C H15B 3.1785 no .
H15A Pt1 3.0928 no .
H15A O1 2.1689 no .
H15A O3 2.7637 no .
H15A C11 3.2723 no .
H15A C12 3.5808 no .
H15A H4C 2.8794 no .
H15A H10C 3.3965 no .
H15A H12C 3.1954 no .
H15B O1 3.5874 no .
H15B O3 2.9266 no .
H15B C12 3.4342 no 3_676
H15B H4A 3.5926 no 2_655
H15B H4B 3.3257 no 2_655
H15B H10C 3.3240 no .
H15B H12B 3.3326 no 3_676
H15B H12C 2.7167 no 3_676
H15B H14C 3.1785 no .

loop_
_geom_hbond_atom_site_label_D
_geom_hbond_atom_site_label_H
_geom_hbond_atom_site_label_A
_geom_hbond_distance_DA
_geom_hbond_distance_DH
_geom_hbond_distance_HA
_geom_hbond_angle_DHA
_geom_hbond_publ_flag
O5 H5aw O2 2.837(9) 0.791 2.05(11) 170(10) no
O5 H5bw O4 2.772(8) 0.811 1.98(10) 164(10) no

loop_
_geom_torsion_atom_site_label_1
_geom_torsion_atom_site_label_2
_geom_torsion_atom_site_label_3
_geom_torsion_atom_site_label_4
_geom_torsion
_geom_torsion_publ_flag
O1 Pt1 O3 C13 -113.7(4) no
O3 Pt1 O1 C11 129.7(4) no
O1 Pt1 C1 N1 122.6(5) no
O1 Pt1 C1 N2 -55.5(5) no
C1 Pt1 O1 C11 -52.6(4) no
O3 Pt1 C7 N3 -135.5(6) no
O3 Pt1 C7 N4 42.4(5) no
C7 Pt1 O3 C13 70.2(4) no
C1 Pt1 C7 N3 46.9(6) no
C1 Pt1 C7 N4 -135.2(5) no
C7 Pt1 C1 N1 -61.3(5) no
C7 Pt1 C1 N2 120.6(5) no
Pt1 O1 C11 O2 -8.6(9) no
Pt1 O1 C11 C12 172.0(3) no
Pt1 O3 C13 O4 6.5(8) no
Pt1 O3 C13 C14 -173.3(3) no
C1 N1 C2 C3 0.1(6) no
C2 N1 C1 Pt1 -178.4(4) no
C2 N1 C1 N2 0.1(6) no
C1 N1 C5 C6 81.0(6) no
C5 N1 C1 Pt1 4.1(8) no
C5 N1 C1 N2 -177.4(5) no
C2 N1 C5 C6 -96.0(7) no
C5 N1 C2 C3 177.4(5) no
C1 N2 C3 C2 0.2(7) no
C3 N2 C1 Pt1 178.2(5) no
C3 N2 C1 N1 -0.2(6) no
C4 N2 C1 Pt1 -2.5(9) no
C4 N2 C1 N1 179.2(5) no
C4 N2 C3 C2 -179.1(5) no
C6 N3 C7 Pt1 -6.2(10) no
C6 N3 C7 N4 175.5(6) no
C7 N3 C6 C5 6.1(10) no
C6 N3 C8 C9 -176.7(5) no
C8 N3 C6 C5 -178.2(5) no
C7 N3 C8 C9 -0.1(7) no
C8 N3 C7 Pt1 177.8(5) no
C8 N3 C7 N4 -0.5(7) no
C7 N4 C9 C8 -1.0(8) no
C9 N4 C7 Pt1 -177.5(5) no
C9 N4 C7 N3 0.9(7) no
C10 N4 C7 Pt1 7.4(9) no
C10 N4 C7 N3 -174.3(6) no
C10 N4 C9 C8 174.3(6) no
N1 C2 C3 N2 -0.2(7) no
N1 C5 C6 N3 -66.6(6) no
N3 C8 C9 N4 0.7(8) no
